data_8100203
loop_
_publ_author_name
'Hu, Mao-Lin'
'Miao, Qian'
'Shi, Qian'
'Cheng, Ya-Qian'

_publ_section_title
;
Crystal structure of tetraaquatetrakis(1,10-phenanthroline)bis(\m-
1,1'-biphenyl-2,2'-dicarboxylato)dilanthanum(III) dichloride tetrahydrate, 
[La~2~(H~2~O)~4~(C~12~H~8~N~2~) ~4~(C~14~H~8~O~4~)~2~]Cl~2~ &#x00B7; 4H~2~O
;
_journal_issue 4
_journal_name_full 'Zeitschrift f\"ur Kristallographie - New Crystal Structures'
_journal_page_first 442
_journal_page_last 444
_journal_volume 219
_journal_year 2004
_chemical_formula_moiety 'C76 H56 La2 N8 O12, 4(H2 O), 2Cl'
_chemical_formula_sum 'C76 H64 Cl2 La2 N8 O16'
_chemical_formula_weight 1694.07
_space_group_crystal_system triclinic
_space_group_IT_number 2
_space_group_name_Hall '-P 1'
_space_group_name_H-M_alt 'P -1'
_cell_angle_alpha 93.9240(10)
_cell_angle_beta 104.6030(10)
_cell_angle_gamma 96.1910(10)
_cell_formula_units_Z 1
_cell_length_a 10.8310(8)
_cell_length_b 13.2391(10)
_cell_length_c 13.2526(10)
_cell_measurement_temperature 298(2)
_cell_volume 1819.2(2)
_diffrn_ambient_temperature 298(2)
_exptl_crystal_density_diffrn 1.546
_cod_depositor_comments
;
 Updating space group information.

 Antanas Vaitkus,
 2018-06-07

The following automatic conversions were performed:
'_symmetry_cell_setting' value 'Triclinic' changed to 'triclinic'
according to '/home/saulius/struct/CIF-dictionaries/cif_core.dic'
dictionary named 'cif_core.dic' version 2.4.1 from 2010-06-29.

Automatic conversion script
Id: cif_fix_enum 1527 2010-12-29 10:47:43Z saulius 
;
_cod_database_code 8100203

loop_
_space_group_symop_id
_space_group_symop_operation_xyz
1 x,y,z
2 -x,-y,-z

loop_
_atom_site_label
_atom_site_type_symbol
_atom_site_fract_x
_atom_site_fract_y
_atom_site_fract_z
_atom_site_U_iso_or_equiv
_atom_site_adp_type
_atom_site_occupancy
_atom_site_symmetry_multiplicity
_atom_site_Wyckoff_symbol
_atom_site_calc_flag
_atom_site_refinement_flags
_atom_site_disorder_assembly
_atom_site_disorder_group
La1 La 0.25789(4) 0.89448(3) 0.08775(3) 0.02229(16) Uani 1 2 i d . . .
Cl1 Cl 0.4933(6) 0.4976(4) 0.8068(5) 0.0710(15) Uani 0.50 2 i d P . .
Cl2 Cl 0.2964(5) 0.5121(5) 0.5781(5) 0.0736(16) Uani 0.50 2 i d P . .
O1 O 0.1718(5) 0.9536(4) 0.2409(4) 0.0349(12) Uani 1 2 i d . . .
O2 O 0.1513(5) 1.0580(4) 0.1168(4) 0.0331(11) Uani 1 2 i d . . .
O3 O 0.3289(5) 1.0349(4) -0.0299(4) 0.0356(12) Uani 1 2 i d . . .
O4 O 0.1540(5) 0.9273(4) -0.0957(4) 0.0393(13) Uani 1 2 i d . . .
O5 O 0.0063(5) 0.8423(4) 0.0319(4) 0.0396(13) Uani 1 2 i d . . .
H5B H -0.0147 0.8087 -0.0255 0.048 Uiso 1 2 i calc R . .
H5A H -0.0269 0.8787 -0.0121 0.059 Uiso 1 2 i d R . .
O6 O 0.4493(5) 0.8443(4) 0.0269(4) 0.0404(13) Uani 1 2 i d . . .
H6A H 0.4988 0.8957 0.0269 0.048 Uiso 1 2 i calc R . .
H6B H 0.4441 0.7819 0.0190 0.048 Uiso 1 2 i d R . .
O7 O 0.4803(10) 0.3533(6) 0.9841(9) 0.074(3) Uani 1 2 i d . . .
O8 O 0.3917(13) 0.4394(12) 0.3743(12) 0.137(5) Uani 1 2 i d . . .
N1 N 0.1739(6) 0.7222(5) 0.1679(5) 0.0356(15) Uani 1 2 i d . . .
N2 N 0.2076(6) 0.7105(5) -0.0288(5) 0.0365(15) Uani 1 2 i d . . .
N3 N 0.4483(6) 0.8493(5) 0.2613(5) 0.0372(15) Uani 1 2 i d . . .
N4 N 0.4368(6) 1.0465(5) 0.2120(5) 0.0351(14) Uani 1 2 i d . . .
C1 C 0.1505(9) 0.7279(7) 0.2622(7) 0.048(2) Uani 1 2 i d . . .
H1 H 0.1509 0.7921 0.2957 0.058 Uiso 1 2 i calc R . .
C2 C 0.1253(11) 0.6417(8) 0.3127(9) 0.064(3) Uani 1 2 i d . . .
H2 H 0.1090 0.6485 0.3783 0.076 Uiso 1 2 i calc R . .
C3 C 0.1251(11) 0.5483(8) 0.2644(10) 0.068(3) Uani 1 2 i d . . .
H3 H 0.1102 0.4903 0.2976 0.081 Uiso 1 2 i calc R . .
C4 C 0.1466(9) 0.5384(7) 0.1663(9) 0.055(3) Uani 1 2 i d . . .
C5 C 0.1426(11) 0.4413(7) 0.1094(12) 0.073(3) Uani 1 2 i d . . .
H5 H 0.1287 0.3817 0.1404 0.088 Uiso 1 2 i calc R . .
C6 C 0.1585(11) 0.4356(7) 0.0127(12) 0.075(4) Uani 1 2 i d . . .
H6 H 0.1557 0.3716 -0.0221 0.089 Uiso 1 2 i calc R . .
C7 C 0.1798(9) 0.5257(7) -0.0400(9) 0.055(3) Uani 1 2 i d . . .
C8 C 0.1915(10) 0.5245(8) -0.1421(10) 0.067(3) Uani 1 2 i d . . .
H8 H 0.1894 0.4624 -0.1802 0.080 Uiso 1 2 i calc R . .
C9 C 0.2058(10) 0.6120(8) -0.1869(9) 0.062(3) Uani 1 2 i d . . .
H9 H 0.2091 0.6107 -0.2564 0.074 Uiso 1 2 i calc R . .
C10 C 0.2154(9) 0.7044(7) -0.1264(7) 0.050(2) Uani 1 2 i d . . .
H10 H 0.2281 0.7648 -0.1566 0.060 Uiso 1 2 i calc R . .
C11 C 0.1872(7) 0.6227(6) 0.0145(7) 0.0404(19) Uani 1 2 i d . . .
C12 C 0.1703(8) 0.6289(6) 0.1188(7) 0.0401(19) Uani 1 2 i d . . .
C13 C 0.4336(8) 1.1426(6) 0.1887(7) 0.0415(19) Uani 1 2 i d . . .
H13 H 0.3831 1.1543 0.1237 0.050 Uiso 1 2 i calc R . .
C14 C 0.5029(10) 1.2277(7) 0.2575(8) 0.054(2) Uani 1 2 i d . . .
H14 H 0.4983 1.2937 0.2381 0.065 Uiso 1 2 i calc R . .
C15 C 0.5770(10) 1.2107(8) 0.3535(8) 0.058(3) Uani 1 2 i d . . .
H15 H 0.6225 1.2654 0.4008 0.069 Uiso 1 2 i calc R . .
C16 C 0.5840(8) 1.1105(8) 0.3802(6) 0.046(2) Uani 1 2 i d . . .
C17 C 0.6625(9) 1.0883(10) 0.4778(7) 0.062(3) Uani 1 2 i d . . .
H17 H 0.7087 1.1418 0.5264 0.075 Uiso 1 2 i calc R . .
C18 C 0.6711(9) 0.9920(10) 0.5009(7) 0.062(3) Uani 1 2 i d . . .
H18 H 0.7229 0.9796 0.5652 0.074 Uiso 1 2 i calc R . .
C19 C 0.6018(8) 0.9080(9) 0.4281(7) 0.052(2) Uani 1 2 i d . . .
C20 C 0.6093(10) 0.8062(10) 0.4493(8) 0.063(3) Uani 1 2 i d . . .
H20 H 0.6607 0.7912 0.5126 0.076 Uiso 1 2 i calc R . .
C21 C 0.5432(10) 0.7319(9) 0.3789(9) 0.063(3) Uani 1 2 i d . . .
H21 H 0.5492 0.6641 0.3914 0.076 Uiso 1 2 i calc R . .
C22 C 0.4623(9) 0.7565(7) 0.2835(7) 0.049(2) Uani 1 2 i d . . .
H22 H 0.4170 0.7031 0.2345 0.059 Uiso 1 2 i calc R . .
C23 C 0.5192(7) 0.9266(6) 0.3317(6) 0.0342(17) Uani 1 2 i d . . .
C24 C 0.5126(7) 1.0298(6) 0.3065(6) 0.0352(17) Uani 1 2 i d . . .
C25 C 0.1370(7) 1.0344(5) 0.2044(6) 0.0295(15) Uani 1 2 i d . . .
C26 C 0.0811(7) 1.1059(6) 0.2686(6) 0.0310(16) Uani 1 2 i d . . .
C27 C 0.1379(8) 1.2069(6) 0.2922(6) 0.0398(18) Uani 1 2 i d . . .
H27 H 0.2074 1.2294 0.2667 0.048 Uiso 1 2 i calc R . .
C28 C 0.0915(9) 1.2735(6) 0.3532(7) 0.046(2) Uani 1 2 i d . . .
H28 H 0.1326 1.3399 0.3724 0.055 Uiso 1 2 i calc R . .
C29 C -0.0147(10) 1.2420(7) 0.3855(7) 0.052(2) Uani 1 2 i d . . .
H29 H -0.0482 1.2879 0.4243 0.062 Uiso 1 2 i calc R . .
C30 C -0.0728(9) 1.1429(7) 0.3611(7) 0.046(2) Uani 1 2 i d . . .
H30 H -0.1449 1.1225 0.3843 0.055 Uiso 1 2 i calc R . .
C31 C -0.0267(7) 1.0733(6) 0.3033(5) 0.0313(16) Uani 1 2 i d . . .
C32 C 0.2251(7) 1.0070(5) -0.1006(5) 0.0280(15) Uani 1 2 i d . . .
C33 C 0.1846(7) 1.0721(5) -0.1884(6) 0.0310(16) Uani 1 2 i d . . .
C34 C 0.2415(8) 1.1735(6) -0.1760(7) 0.0382(18) Uani 1 2 i d . . .
H34 H 0.3010 1.1987 -0.1132 0.046 Uiso 1 2 i calc R . .
C35 C 0.2118(9) 1.2372(7) -0.2542(7) 0.045(2) Uani 1 2 i d . . .
H35 H 0.2501 1.3047 -0.2445 0.054 Uiso 1 2 i calc R . .
C36 C 0.1239(9) 1.1986(7) -0.3474(7) 0.049(2) Uani 1 2 i d . . .
H36 H 0.1049 1.2397 -0.4020 0.059 Uiso 1 2 i calc R . .
C37 C 0.0645(9) 1.1001(7) -0.3601(7) 0.045(2) Uani 1 2 i d . . .
H37 H 0.0043 1.0761 -0.4229 0.054 Uiso 1 2 i calc R . .
C38 C 0.0917(7) 1.0345(6) -0.2812(6) 0.0328(16) Uani 1 2 i d . . .
H8B H 0.398(9) 0.479(7) 0.439(7) 0.039 Uiso 1 2 i d . . .
H8A H 0.485(9) 0.437(7) 0.391(7) 0.039 Uiso 1 2 i d . . .
H7A H 0.486(12) 0.382(9) 0.950(9) 0.039 Uiso 1 2 i d . . .
H7B H 0.507(10) 0.385(8) 1.032(8) 0.039 Uiso 1 2 i d . . .

loop_
_atom_site_aniso_label
_atom_site_aniso_U_11
_atom_site_aniso_U_22
_atom_site_aniso_U_33
_atom_site_aniso_U_23
_atom_site_aniso_U_13
_atom_site_aniso_U_12
La1 0.0237(2) 0.0190(2) 0.0234(2) 0.00390(14) 0.00419(15) 0.00267(14)
Cl1 0.074(4) 0.052(3) 0.093(4) 0.009(3) 0.027(3) 0.016(3)
Cl2 0.061(3) 0.073(4) 0.087(4) -0.022(3) 0.022(3) 0.018(3)
O1 0.045(3) 0.030(3) 0.035(3) 0.009(2) 0.014(2) 0.012(2)
O2 0.036(3) 0.032(3) 0.034(3) 0.009(2) 0.012(2) 0.008(2)
O3 0.035(3) 0.032(3) 0.034(3) 0.005(2) 0.001(2) -0.003(2)
O4 0.044(3) 0.035(3) 0.033(3) 0.010(2) 0.002(2) -0.007(2)
O5 0.037(3) 0.039(3) 0.039(3) 0.009(2) 0.003(2) 0.005(2)
O6 0.039(3) 0.031(3) 0.052(3) 0.005(3) 0.013(3) 0.002(2)
O7 0.080(6) 0.039(5) 0.093(8) -0.006(4) 0.008(6) 0.006(4)
O8 0.092(8) 0.163(13) 0.145(12) -0.015(9) 0.017(8) 0.023(8)
N1 0.040(4) 0.025(3) 0.039(4) 0.008(3) 0.004(3) 0.002(3)
N2 0.037(4) 0.028(3) 0.042(4) -0.003(3) 0.008(3) 0.001(3)
N3 0.031(3) 0.044(4) 0.036(4) 0.009(3) 0.004(3) 0.008(3)
N4 0.034(3) 0.032(3) 0.036(4) -0.001(3) 0.006(3) -0.003(3)
C1 0.056(5) 0.035(5) 0.055(6) 0.013(4) 0.016(4) 0.007(4)
C2 0.078(7) 0.057(6) 0.061(6) 0.033(5) 0.024(6) 0.006(5)
C3 0.082(8) 0.038(5) 0.088(8) 0.033(5) 0.027(6) 0.001(5)
C4 0.046(5) 0.031(5) 0.087(8) 0.018(5) 0.011(5) 0.004(4)
C5 0.070(7) 0.027(5) 0.124(11) 0.016(6) 0.023(7) 0.006(5)
C6 0.067(7) 0.019(5) 0.135(12) -0.008(6) 0.027(7) -0.001(4)
C7 0.039(5) 0.034(5) 0.084(7) -0.013(5) 0.008(5) 0.003(4)
C8 0.057(6) 0.045(6) 0.090(8) -0.033(6) 0.014(6) 0.004(5)
C9 0.062(6) 0.053(6) 0.062(6) -0.022(5) 0.012(5) 0.006(5)
C10 0.056(6) 0.043(5) 0.048(5) -0.006(4) 0.014(4) 0.007(4)
C11 0.031(4) 0.023(4) 0.061(5) -0.007(4) 0.004(4) 0.003(3)
C12 0.034(4) 0.021(4) 0.065(6) 0.014(4) 0.008(4) 0.005(3)
C13 0.045(5) 0.036(4) 0.041(5) -0.003(4) 0.013(4) -0.004(4)
C14 0.059(6) 0.036(5) 0.065(6) -0.006(4) 0.021(5) -0.006(4)
C15 0.052(6) 0.055(6) 0.057(6) -0.022(5) 0.012(5) -0.014(5)
C16 0.032(4) 0.067(6) 0.034(4) -0.010(4) 0.009(3) -0.003(4)
C17 0.041(5) 0.101(9) 0.035(5) -0.017(5) 0.004(4) -0.008(5)
C18 0.044(5) 0.110(10) 0.024(4) 0.002(5) -0.001(4) 0.009(6)
C19 0.035(5) 0.090(8) 0.034(5) 0.011(5) 0.012(4) 0.014(5)
C20 0.052(6) 0.099(9) 0.047(6) 0.030(6) 0.010(5) 0.034(6)
C21 0.053(6) 0.076(7) 0.067(7) 0.029(6) 0.011(5) 0.031(5)
C22 0.047(5) 0.049(5) 0.054(5) 0.023(4) 0.006(4) 0.018(4)
C23 0.028(4) 0.050(5) 0.025(4) 0.010(3) 0.005(3) 0.005(3)
C24 0.025(4) 0.049(5) 0.031(4) -0.003(3) 0.010(3) 0.001(3)
C25 0.029(4) 0.025(4) 0.034(4) 0.002(3) 0.009(3) 0.001(3)
C26 0.034(4) 0.033(4) 0.025(4) 0.006(3) 0.003(3) 0.010(3)
C27 0.044(5) 0.033(4) 0.038(4) 0.003(3) 0.004(4) 0.004(3)
C28 0.062(6) 0.025(4) 0.043(5) 0.000(3) 0.001(4) 0.007(4)
C29 0.078(7) 0.043(5) 0.037(5) -0.001(4) 0.014(5) 0.025(5)
C30 0.055(5) 0.052(5) 0.038(5) 0.007(4) 0.020(4) 0.018(4)
C31 0.035(4) 0.039(4) 0.021(3) 0.005(3) 0.006(3) 0.011(3)
C32 0.028(4) 0.029(4) 0.028(4) 0.005(3) 0.009(3) 0.003(3)
C33 0.034(4) 0.027(4) 0.036(4) 0.007(3) 0.015(3) 0.010(3)
C34 0.036(4) 0.035(4) 0.042(5) 0.006(3) 0.007(3) 0.007(3)
C35 0.047(5) 0.048(5) 0.047(5) 0.010(4) 0.019(4) 0.012(4)
C36 0.057(6) 0.046(5) 0.053(5) 0.031(4) 0.022(5) 0.018(4)
C37 0.049(5) 0.050(5) 0.034(4) 0.014(4) 0.006(4) 0.007(4)
C38 0.034(4) 0.037(4) 0.030(4) 0.007(3) 0.012(3) 0.008(3)

loop_
_geom_bond_atom_site_label_1
_geom_bond_atom_site_label_2
_geom_bond_distance
_geom_bond_site_symmetry_2
_geom_bond_publ_flag
La1 O4 2.498(5) . ?
La1 O6 2.540(5) . ?
La1 O1 2.549(5) . ?
La1 O2 2.611(5) . ?
La1 O5 2.637(5) . ?
La1 O3 2.678(5) . ?
La1 N2 2.718(6) . ?
La1 N1 2.744(6) . ?
La1 N4 2.759(6) . ?
La1 N3 2.822(6) . ?
O1 C25 1.259(9) . ?
O2 C25 1.264(9) . ?
O3 C32 1.269(9) . ?
O4 C32 1.252(9) . ?
O5 H5B 0.8200 . ?
O5 H5A 0.8202 . ?
O6 H6A 0.8200 . ?
O6 H6B 0.8200 . ?
O7 H7A 0.61(10) . ?
O7 H7B 0.72(9) . ?
O8 H8B 0.95(9) . ?
O8 H8A 0.99(9) . ?
N1 C1 1.334(11) . ?
N1 C12 1.349(10) . ?
N2 C10 1.315(11) . ?
N2 C11 1.352(11) . ?
N3 C22 1.298(11) . ?
N3 C23 1.359(10) . ?
N4 C13 1.332(11) . ?
N4 C24 1.360(10) . ?
C1 C2 1.398(13) . ?
C1 H1 0.9300 . ?
C2 C3 1.353(16) . ?
C2 H2 0.9300 . ?
C3 C4 1.378(16) . ?
C3 H3 0.9300 . ?
C4 C12 1.419(12) . ?
C4 C5 1.436(15) . ?
C5 C6 1.334(18) . ?
C5 H5 0.9300 . ?
C6 C7 1.449(16) . ?
C6 H6 0.9300 . ?
C7 C8 1.390(16) . ?
C7 C11 1.415(11) . ?
C8 C9 1.348(16) . ?
C8 H8 0.9300 . ?
C9 C10 1.396(13) . ?
C9 H9 0.9300 . ?
C10 H10 0.9300 . ?
C11 C12 1.437(13) . ?
C13 C14 1.414(12) . ?
C13 H13 0.9300 . ?
C14 C15 1.370(15) . ?
C14 H14 0.9300 . ?
C15 C16 1.400(14) . ?
C15 H15 0.9300 . ?
C16 C24 1.411(11) . ?
C16 C17 1.426(14) . ?
C17 C18 1.339(16) . ?
C17 H17 0.9300 . ?
C18 C19 1.427(15) . ?
C18 H18 0.9300 . ?
C19 C20 1.402(15) . ?
C19 C23 1.418(11) . ?
C20 C21 1.317(16) . ?
C20 H20 0.9300 . ?
C21 C22 1.425(13) . ?
C21 H21 0.9300 . ?
C22 H22 0.9300 . ?
C23 C24 1.433(12) . ?
C25 C26 1.503(10) . ?
C26 C27 1.390(11) . ?
C26 C31 1.397(11) . ?
C27 C28 1.374(12) . ?
C27 H27 0.9300 . ?
C28 C29 1.359(14) . ?
C28 H28 0.9300 . ?
C29 C30 1.372(13) . ?
C29 H29 0.9300 . ?
C30 C31 1.372(11) . ?
C30 H30 0.9300 . ?
C31 C38 1.496(11) 2_575 ?
C32 C33 1.500(10) . ?
C33 C34 1.396(11) . ?
C33 C38 1.399(11) . ?
C34 C35 1.379(12) . ?
C34 H34 0.9300 . ?
C35 C36 1.382(13) . ?
C35 H35 0.9300 . ?
C36 C37 1.370(13) . ?
C36 H36 0.9300 . ?
C37 C38 1.399(11) . ?
C37 H37 0.9300 . ?
C38 C31 1.496(11) 2_575 ?
